data_4516317
loop_
_publ_author_name
'Sanmart\'in-Matalobos, Jes\'us'
'Portela-Garc\'ia, Cristina'
'Fondo, Matilde'
'Garc\'ia-Deibe, Ana M.'

_publ_section_title
;
 Chiral Recognition between Metallohelicates via Strong H Bonds:
 Homochiral Bishelical Coupling and Mesohelical Polymerization
;
_journal_issue 9
_journal_name_full 'Crystal Growth &amp; Design'
_journal_page_first 4318
_journal_paper_doi 10.1021/acs.cgd.5b00616
_journal_volume 15
_journal_year 2015
_chemical_formula_moiety 'C20 H18 Cu N6 O2, C20 H16 Cu N6 O2, 2(Cl O4), C4 H8 O2,  O'
_chemical_formula_sum 'C44 H42 Cl2 Cu2 N12 O15'
_chemical_formula_weight 1176.90
_space_group_IT_number 2
_space_group_name_Hall '-P 1'
_space_group_name_H-M_alt 'P -1'
_symmetry_cell_setting triclinic
_symmetry_space_group_name_Hall '-P 1'
_symmetry_space_group_name_H-M 'P -1'
_atom_sites_solution_hydrogens geom
_atom_sites_solution_primary direct
_atom_sites_solution_secondary difmap
_audit_creation_method SHELXL-97
_cell_angle_alpha 95.369(2)
_cell_angle_beta 111.117(2)
_cell_angle_gamma 114.983(2)
_cell_formula_units_Z 2
_cell_length_a 13.2562(6)
_cell_length_b 14.6172(6)
_cell_length_c 15.7489(6)
_cell_measurement_reflns_used 1940
_cell_measurement_temperature 100(2)
_cell_measurement_theta_max 19.72
_cell_measurement_theta_min 2.52
_cell_volume 2468.99(19)
_computing_cell_refinement 'BRUKER APEX2'
_computing_data_collection 'BRUKER APEX2'
_computing_structure_refinement 'SHELXL-97 (Sheldrick, 2008)'
_computing_structure_solution 'SIR-2004 (Burla, 2003)'
_diffrn_ambient_temperature 100(2)
_diffrn_measured_fraction_theta_full 0.990
_diffrn_measured_fraction_theta_max 0.990
_diffrn_measurement_device_type 'Bruker X8 KappaAPEXII'
_diffrn_measurement_method 'omega and phi scans'
_diffrn_radiation_monochromator graphite
_diffrn_radiation_source 'fine-focus sealed tube'
_diffrn_radiation_type MoK\a
_diffrn_radiation_wavelength 0.71073
_diffrn_reflns_av_R_equivalents 0.0662
_diffrn_reflns_av_sigmaI/netI 0.1619
_diffrn_reflns_limit_h_max 14
_diffrn_reflns_limit_h_min -15
_diffrn_reflns_limit_k_max 17
_diffrn_reflns_limit_k_min -17
_diffrn_reflns_limit_l_max 18
_diffrn_reflns_limit_l_min 0
_diffrn_reflns_number 33434
_diffrn_reflns_theta_full 25.38
_diffrn_reflns_theta_max 25.38
_diffrn_reflns_theta_min 1.61
_diffrn_standards_decay_% 0.5
_diffrn_standards_interval_count 0
_diffrn_standards_number 0
_exptl_absorpt_coefficient_mu 1.051
_exptl_absorpt_correction_T_max 0.7452
_exptl_absorpt_correction_T_min 0.6192
_exptl_absorpt_correction_type multi-scan
_exptl_absorpt_process_details 'SADABS, Bruker(2008)'
_exptl_crystal_colour orange
_exptl_crystal_density_diffrn 1.583
_exptl_crystal_density_method 'not measured'
_exptl_crystal_description prism
_exptl_crystal_F_000 1204
_exptl_crystal_size_max 0.07
_exptl_crystal_size_mid 0.06
_exptl_crystal_size_min 0.03
_refine_diff_density_max 0.575
_refine_diff_density_min -0.792
_refine_diff_density_rms 0.114
_refine_ls_extinction_method none
_refine_ls_goodness_of_fit_ref 1.021
_refine_ls_hydrogen_treatment mixed
_refine_ls_matrix_type full
_refine_ls_number_parameters 727
_refine_ls_number_reflns 8971
_refine_ls_number_restraints 0
_refine_ls_restrained_S_all 1.021
_refine_ls_R_factor_all 0.1667
_refine_ls_R_factor_gt 0.0715
_refine_ls_shift/su_max 0.012
_refine_ls_shift/su_mean 0.000
_refine_ls_structure_factor_coef Fsqd
_refine_ls_weighting_details 'calc w=1/[\s^2^(Fo^2^)+(0.0557P)^2^+4.6942P] where P=(Fo^2^+2Fc^2^)/3'
_refine_ls_weighting_scheme calc
_refine_ls_wR_factor_gt 0.1342
_refine_ls_wR_factor_ref 0.1669
_reflns_number_gt 4671
_reflns_number_total 8971
_reflns_threshold_expression >2\s(I)
_cod_data_source_file cg5b00616_si_003.cif
_cod_data_source_block 2
_cod_depositor_comments
;
The following automatic conversions were performed:

data item '_symmetry_cell_setting' value 'Triclinic' was changed to
'triclinic' in accordance with the
/home/saulius/struct/COD-crude-data/automatic-downloads/DataCite-retrospective/ACS/depositions/lib/dictionaries/cif_core.dic
dictionary named 'cif_core.dic' version 2.4.2 last updated on
2011-04-26.

Automatic conversion script
Id: cif_fix_values 6909 2019-04-08 15:41:33Z antanas 
;
_cod_original_cell_volume 2469.0(2)
_cod_database_code 4516317

loop_
_space_group_symop_id
_space_group_symop_operation_xyz
1 'x, y, z'
2 '-x, -y, -z'

loop_
_atom_site_label
_atom_site_type_symbol
_atom_site_fract_x
_atom_site_fract_y
_atom_site_fract_z
_atom_site_U_iso_or_equiv
_atom_site_adp_type
_atom_site_occupancy
_atom_site_symmetry_multiplicity
_atom_site_calc_flag
_atom_site_refinement_flags
_atom_site_disorder_assembly
_atom_site_disorder_group
Cu1 Cu 0.11900(8) 0.30736(7) 0.13875(6) 0.0207(2) Uani 1 1 d . . .
O101 O 0.0979(5) 0.4388(4) 0.1687(3) 0.0172(11) Uani 1 1 d . . .
O111 O 0.2962(4) 0.3812(4) 0.2541(3) 0.0159(11) Uani 1 1 d . . .
N102 N 0.0930(5) 0.1552(4) 0.1316(4) 0.0189(14) Uani 1 1 d . . .
N112 N -0.0131(5) 0.2638(4) -0.0002(4) 0.0186(13) Uani 1 1 d . . .
N101 N -0.0066(5) 0.2533(4) 0.1928(4) 0.0162(13) Uani 1 1 d . . .
N111 N 0.2301(5) 0.3535(4) 0.0708(4) 0.0159(13) Uani 1 1 d . . .
C100 C 0.0131(6) 0.4222(5) 0.2014(5) 0.0183(16) Uani 1 1 d . . .
C101 C -0.0212(6) 0.4970(5) 0.2205(5) 0.0202(16) Uani 1 1 d . . .
H101 H 0.0171 0.5639 0.2107 0.024 Uiso 1 1 calc R . .
C102 C -0.1084(6) 0.4757(6) 0.2528(5) 0.0253(18) Uani 1 1 d . . .
H102 H -0.1289 0.5284 0.2668 0.030 Uiso 1 1 calc R . .
C104 C -0.1392(7) 0.3011(6) 0.2459(5) 0.0317(19) Uani 1 1 d . . .
H104 H -0.1804 0.2338 0.2540 0.038 Uiso 1 1 calc R . .
C103 C -0.1680(6) 0.3780(6) 0.2657(5) 0.0265(18) Uani 1 1 d . . .
H103 H -0.2289 0.3641 0.2883 0.032 Uiso 1 1 calc R . .
C105 C -0.0485(6) 0.3236(5) 0.2138(5) 0.0178(16) Uani 1 1 d . . .
C106 C -0.0501(6) 0.1565(6) 0.1916(5) 0.0269(18) Uani 1 1 d . . .
H106 H -0.1146 0.1218 0.2096 0.032 Uiso 1 1 calc R . .
C107 C 0.0074(6) 0.1048(5) 0.1608(5) 0.0224(18) Uani 1 1 d . . .
N103 N -0.0110(7) 0.0062(6) 0.1570(6) 0.0333(19) Uani 1 1 d . . .
C108 C 0.1280(7) 0.0855(6) 0.1087(5) 0.029(2) Uani 1 1 d . . .
H108 H 0.1881 0.0993 0.0851 0.035 Uiso 1 1 calc R . .
C109 C 0.0646(7) -0.0073(6) 0.1242(5) 0.0292(19) Uani 1 1 d . . .
H109 H 0.0719 -0.0689 0.1141 0.035 Uiso 1 1 calc R . .
C110 C 0.3872(6) 0.4146(5) 0.2268(5) 0.0152(15) Uani 1 1 d . . .
C111 C 0.5119(6) 0.4641(5) 0.2925(5) 0.0215(17) Uani 1 1 d . . .
H111 H 0.5345 0.4744 0.3585 0.026 Uiso 1 1 calc R . .
C112 C 0.6026(7) 0.4979(5) 0.2608(5) 0.0236(17) Uani 1 1 d . . .
H112 H 0.6875 0.5320 0.3057 0.028 Uiso 1 1 calc R . .
C113 C 0.5718(7) 0.4828(6) 0.1643(5) 0.0255(18) Uani 1 1 d . . .
H113 H 0.6351 0.5063 0.1435 0.031 Uiso 1 1 calc R . .
C114 C 0.4500(6) 0.4341(5) 0.0998(5) 0.0211(17) Uani 1 1 d . . .
H114 H 0.4285 0.4235 0.0339 0.025 Uiso 1 1 calc R . .
C115 C 0.3572(6) 0.3999(5) 0.1293(4) 0.0137(15) Uani 1 1 d . . .
C116 C 0.1747(7) 0.3348(5) -0.0186(5) 0.0201(17) Uani 1 1 d . . .
H116 H 0.2173 0.3513 -0.0570 0.024 Uiso 1 1 calc R . .
C117 C 0.0409(6) 0.2862(5) -0.0570(5) 0.0190(16) Uani 1 1 d . . .
N113 N -0.0437(6) 0.2612(5) -0.1475(4) 0.0263(16) Uani 1 1 d . . .
C118 C -0.1372(6) 0.2237(5) -0.0572(5) 0.0263(18) Uani 1 1 d . . .
H118 H -0.1999 0.2016 -0.0359 0.032 Uiso 1 1 calc R . .
C119 C -0.1574(7) 0.2202(6) -0.1487(5) 0.0301(19) Uani 1 1 d . . .
H119 H -0.2350 0.1943 -0.2024 0.036 Uiso 1 1 calc R . .
H1A H 0.153(7) 0.498(6) 0.187(6) 0.04(3) Uiso 1 1 d . . .
H3A H -0.045(9) -0.028(7) 0.178(7) 0.05(3) Uiso 1 1 d . . .
H3B H -0.018(7) 0.276(6) -0.187(6) 0.04(3) Uiso 1 1 d . . .
Cu2 Cu 0.38422(8) 0.67608(7) 0.37409(6) 0.0204(2) Uani 1 1 d . . .
O201 O 0.3377(4) 0.5208(3) 0.3801(3) 0.0170(11) Uani 1 1 d . . .
O211 O 0.2671(4) 0.6197(3) 0.2273(3) 0.0166(11) Uani 1 1 d . . .
N202 N 0.3758(5) 0.8172(4) 0.3840(4) 0.0178(13) Uani 1 1 d . . .
N212 N 0.5477(6) 0.7414(4) 0.4991(4) 0.0213(14) Uani 1 1 d . . .
N201 N 0.2594(5) 0.6453(4) 0.4279(4) 0.0171(13) Uani 1 1 d . . .
N211 N 0.5103(5) 0.7138(4) 0.3206(4) 0.0146(13) Uani 1 1 d . . .
C200 C 0.2629(6) 0.4858(5) 0.4234(4) 0.0165(16) Uani 1 1 d . . .
C201 C 0.2294(6) 0.3893(5) 0.4409(5) 0.0213(17) Uani 1 1 d . . .
H201 H 0.2583 0.3455 0.4218 0.026 Uiso 1 1 calc R . .
C202 C 0.1531(7) 0.3554(6) 0.4866(5) 0.0289(19) Uani 1 1 d . . .
H202 H 0.1303 0.2888 0.4988 0.035 Uiso 1 1 calc R . .
C203 C 0.1113(7) 0.4189(6) 0.5138(5) 0.0261(18) Uani 1 1 d . . .
H203 H 0.0593 0.3960 0.5448 0.031 Uiso 1 1 calc R . .
C204 C 0.1439(6) 0.5151(5) 0.4966(5) 0.0205(16) Uani 1 1 d . . .
H204 H 0.1151 0.5586 0.5164 0.025 Uiso 1 1 calc R . .
C205 C 0.2182(6) 0.5492(5) 0.4509(5) 0.0163(15) Uani 1 1 d . . .
C206 C 0.2279(6) 0.7145(5) 0.4386(5) 0.0227(17) Uani 1 1 d . . .
H206 H 0.1678 0.7058 0.4611 0.027 Uiso 1 1 calc R . .
C207 C 0.2915(6) 0.8084(5) 0.4136(5) 0.0186(16) Uani 1 1 d . . .
N203 N 0.2807(6) 0.8957(5) 0.4167(5) 0.0285(16) Uani 1 1 d . . .
C208 C 0.4215(7) 0.9139(5) 0.3705(4) 0.0206(17) Uani 1 1 d . . .
H208 H 0.4849 0.9426 0.3504 0.025 Uiso 1 1 calc R . .
C209 C 0.3634(7) 0.9628(5) 0.3900(5) 0.0262(19) Uani 1 1 d . . .
H209 H 0.3774 1.0312 0.3859 0.031 Uiso 1 1 calc R . .
C210 C 0.3297(6) 0.6359(5) 0.1746(5) 0.0159(16) Uani 1 1 d . . .
C211 C 0.2707(7) 0.6055(5) 0.0760(5) 0.0233(17) Uani 1 1 d . . .
H211 H 0.1826 0.5702 0.0433 0.028 Uiso 1 1 calc R . .
C212 C 0.3398(8) 0.6266(6) 0.0255(5) 0.030(2) Uani 1 1 d . . .
H212 H 0.2984 0.6071 -0.0419 0.036 Uiso 1 1 calc R . .
C213 C 0.4684(8) 0.6756(6) 0.0709(5) 0.033(2) Uani 1 1 d . . .
H213 H 0.5142 0.6879 0.0347 0.039 Uiso 1 1 calc R . .
C214 C 0.5293(7) 0.7066(5) 0.1692(5) 0.0241(17) Uani 1 1 d . . .
H214 H 0.6174 0.7407 0.2012 0.029 Uiso 1 1 calc R . .
C215 C 0.4606(6) 0.6872(5) 0.2203(5) 0.0178(16) Uani 1 1 d . . .
C216 C 0.6238(6) 0.7678(5) 0.3815(5) 0.0241(18) Uani 1 1 d . . .
H216 H 0.6902 0.7951 0.3642 0.029 Uiso 1 1 calc R . .
C217 C 0.6427(7) 0.7840(5) 0.4786(5) 0.0231(18) Uani 1 1 d . . .
N213 N 0.7512(7) 0.8395(6) 0.5605(5) 0.034(2) Uani 1 1 d . . .
C218 C 0.7225(9) 0.8314(7) 0.6340(6) 0.044(3) Uani 1 1 d . . .
H218 H 0.7792 0.8621 0.6996 0.053 Uiso 1 1 calc R . .
C219 C 0.5977(8) 0.7713(6) 0.5969(5) 0.035(2) Uani 1 1 d . . .
H219 H 0.5517 0.7527 0.6327 0.042 Uiso 1 1 calc R . .
H1B H 0.323(8) 0.442(7) 0.297(7) 0.05(3) Uiso 1 1 d . . .
H3C H 0.238(6) 0.905(5) 0.438(4) 0.013(19) Uiso 1 1 d . . .
H3D H 0.815(7) 0.870(6) 0.557(5) 0.02(3) Uiso 1 1 d . . .
Cl1 Cl 0.92532(18) 0.80980(17) 0.29309(14) 0.0367(5) Uani 1 1 d . . .
O10 O 0.9481(6) 0.7222(5) 0.2827(5) 0.0599(19) Uani 1 1 d . A .
O11 O 1.0415(5) 0.9059(4) 0.3337(4) 0.0484(16) Uani 1 1 d . A .
O12 O 0.8490(5) 0.8101(4) 0.1999(3) 0.0380(14) Uani 1 1 d . A .
O13 O 0.874(2) 0.826(7) 0.3574(18) 0.033(9) Uani 0.54(14) 1 d P A 2
O13' O 0.853(5) 0.773(8) 0.345(3) 0.028(12) Uani 0.46(14) 1 d P A 3
Cl2 Cl 0.75821(19) 0.08380(16) 0.37613(14) 0.0357(5) Uani 1 1 d . . .
O20 O 0.753(4) 0.0543(11) 0.2894(15) 0.064(8) Uani 0.60(6) 1 d P B 6
O20' O 0.817(4) 0.067(2) 0.314(2) 0.045(7) Uiso 0.40(6) 1 d P B 5
O21 O 0.8722(5) 0.1596(5) 0.4536(5) 0.083(3) Uani 1 1 d . B .
O22 O 0.6741(6) 0.1251(5) 0.3547(4) 0.069(2) Uani 1 1 d . B .
O23 O 0.7109(6) -0.0079(5) 0.4039(5) 0.0576(19) Uani 1 1 d . B .
C11S C 0.5229(8) 0.8133(7) 0.8538(6) 0.052(3) Uani 1 1 d . . .
H11A H 0.5684 0.8495 0.8192 0.078 Uiso 1 1 calc R . .
H11B H 0.4396 0.8055 0.8261 0.078 Uiso 1 1 calc R . .
H11C H 0.5163 0.7435 0.8489 0.078 Uiso 1 1 calc R . .
C10S C 0.5910(8) 0.8768(6) 0.9565(6) 0.039(2) Uani 1 1 d . . .
O11S O 0.7016(5) 0.9193(5) 1.0033(4) 0.0525(17) Uani 1 1 d . . .
O10S O 0.5144(5) 0.8813(4) 0.9905(4) 0.0362(14) Uani 1 1 d . . .
C12S C 0.5718(7) 0.9419(6) 1.0898(6) 0.039(2) Uani 1 1 d . . .
H12A H 0.6200 1.0181 1.0978 0.046 Uiso 1 1 calc R . .
H12B H 0.6285 0.9196 1.1304 0.046 Uiso 1 1 calc R . .
C13S C 0.4676(7) 0.9206(7) 1.1171(7) 0.046(2) Uani 1 1 d . . .
H13B H 0.4097 0.9393 1.0740 0.069 Uiso 1 1 calc R . .
H13C H 0.5018 0.9630 1.1826 0.069 Uiso 1 1 calc R . .
H13D H 0.4236 0.8456 1.1123 0.069 Uiso 1 1 calc R . .
O1W O 0.9752(8) 0.9506(7) 0.5225(7) 0.025(2) Uani 0.50 1 d P C 1
O1W' O 0.9861(8) 0.9194(8) 0.6003(7) 0.033(3) Uani 0.50 1 d P D 2

loop_
_atom_site_aniso_label
_atom_site_aniso_U_11
_atom_site_aniso_U_22
_atom_site_aniso_U_33
_atom_site_aniso_U_23
_atom_site_aniso_U_13
_atom_site_aniso_U_12
Cu1 0.0199(5) 0.0223(5) 0.0205(5) 0.0062(4) 0.0058(4) 0.0133(4)
O101 0.017(3) 0.007(3) 0.027(3) 0.006(2) 0.009(2) 0.006(2)
O111 0.018(3) 0.020(3) 0.012(3) 0.001(2) 0.005(2) 0.014(2)
N102 0.020(3) 0.021(3) 0.013(3) 0.002(3) -0.001(3) 0.016(3)
N112 0.019(3) 0.019(3) 0.022(3) 0.006(3) 0.006(3) 0.015(3)
N101 0.013(3) 0.016(3) 0.017(3) 0.003(3) 0.002(3) 0.009(3)
N111 0.019(3) 0.016(3) 0.016(3) 0.007(3) 0.007(3) 0.013(3)
C100 0.010(4) 0.023(4) 0.021(4) 0.006(3) 0.004(3) 0.009(3)
C101 0.020(4) 0.019(4) 0.021(4) 0.006(3) 0.005(3) 0.013(3)
C102 0.023(4) 0.030(4) 0.023(4) 0.000(3) 0.005(3) 0.019(4)
C104 0.019(4) 0.037(5) 0.039(5) 0.014(4) 0.009(4) 0.016(4)
C103 0.021(4) 0.035(5) 0.028(4) 0.010(4) 0.011(4) 0.018(4)
C105 0.012(4) 0.029(4) 0.015(4) 0.003(3) 0.001(3) 0.016(3)
C106 0.016(4) 0.025(4) 0.048(5) 0.018(4) 0.016(4) 0.013(4)
C107 0.016(4) 0.015(4) 0.028(4) 0.004(3) 0.004(3) 0.013(3)
N103 0.029(4) 0.023(4) 0.047(5) 0.016(4) 0.011(4) 0.016(4)
C108 0.037(5) 0.036(5) 0.009(4) 0.001(3) -0.004(3) 0.025(4)
C109 0.028(5) 0.021(4) 0.026(4) -0.002(3) -0.002(4) 0.015(4)
C110 0.013(4) 0.015(4) 0.019(4) 0.006(3) 0.006(3) 0.010(3)
C111 0.025(4) 0.029(4) 0.013(4) 0.002(3) 0.004(3) 0.020(4)
C112 0.018(4) 0.028(4) 0.025(4) 0.003(3) 0.005(3) 0.017(4)
C113 0.022(4) 0.034(4) 0.035(5) 0.016(4) 0.022(4) 0.016(4)
C114 0.021(4) 0.028(4) 0.018(4) 0.006(3) 0.007(3) 0.016(4)
C115 0.012(4) 0.017(4) 0.015(4) 0.007(3) 0.005(3) 0.011(3)
C116 0.030(4) 0.017(4) 0.014(4) 0.004(3) 0.009(3) 0.013(3)
C117 0.019(4) 0.014(4) 0.016(4) -0.002(3) -0.003(3) 0.011(3)
N113 0.037(4) 0.023(4) 0.018(4) 0.009(3) 0.006(3) 0.018(3)
C118 0.015(4) 0.020(4) 0.034(5) 0.001(3) 0.001(3) 0.009(3)
C119 0.027(5) 0.040(5) 0.021(4) 0.010(4) 0.001(4) 0.023(4)
Cu2 0.0206(5) 0.0211(5) 0.0210(5) 0.0067(4) 0.0073(4) 0.0128(4)
O201 0.017(3) 0.016(2) 0.018(3) 0.005(2) 0.007(2) 0.008(2)
O211 0.015(3) 0.016(2) 0.017(3) 0.005(2) 0.005(2) 0.009(2)
N202 0.020(3) 0.016(3) 0.015(3) 0.006(2) 0.002(3) 0.010(3)
N212 0.032(4) 0.017(3) 0.015(3) 0.003(3) 0.005(3) 0.016(3)
N201 0.016(3) 0.015(3) 0.021(3) 0.002(3) 0.005(3) 0.011(3)
N211 0.008(3) 0.009(3) 0.021(3) 0.003(2) 0.000(3) 0.006(3)
C200 0.011(4) 0.024(4) 0.012(4) 0.006(3) 0.003(3) 0.008(3)
C201 0.020(4) 0.021(4) 0.020(4) 0.005(3) 0.004(3) 0.012(3)
C202 0.028(5) 0.034(5) 0.029(5) 0.021(4) 0.013(4) 0.016(4)
C203 0.026(4) 0.033(4) 0.033(5) 0.021(4) 0.018(4) 0.021(4)
C204 0.015(4) 0.027(4) 0.023(4) 0.007(3) 0.007(3) 0.015(3)
C205 0.016(4) 0.015(4) 0.015(4) 0.003(3) 0.006(3) 0.007(3)
C206 0.024(4) 0.026(4) 0.023(4) 0.008(3) 0.011(3) 0.016(4)
C207 0.027(4) 0.017(4) 0.014(4) 0.003(3) 0.007(3) 0.017(3)
N203 0.039(4) 0.028(4) 0.032(4) 0.010(3) 0.020(4) 0.023(4)
C208 0.029(4) 0.019(4) 0.012(4) 0.006(3) 0.003(3) 0.015(4)
C209 0.035(5) 0.014(4) 0.020(4) 0.007(3) 0.002(4) 0.013(4)
C210 0.024(4) 0.018(4) 0.014(4) 0.007(3) 0.006(3) 0.019(3)
C211 0.033(5) 0.016(4) 0.021(4) 0.004(3) 0.009(4) 0.016(4)
C212 0.054(6) 0.029(4) 0.022(4) 0.012(4) 0.017(4) 0.030(4)
C213 0.060(6) 0.041(5) 0.030(5) 0.023(4) 0.032(5) 0.040(5)
C214 0.023(4) 0.026(4) 0.038(5) 0.016(4) 0.020(4) 0.017(4)
C215 0.021(4) 0.015(4) 0.018(4) 0.005(3) 0.008(3) 0.012(3)
C216 0.015(4) 0.020(4) 0.038(5) 0.007(4) 0.013(4) 0.008(4)
C217 0.019(4) 0.024(4) 0.022(4) 0.000(3) 0.005(3) 0.018(4)
N213 0.020(4) 0.037(4) 0.035(5) -0.007(4) -0.001(4) 0.021(4)
C218 0.045(7) 0.041(6) 0.028(5) 0.002(4) -0.002(5) 0.022(6)
C219 0.056(6) 0.035(5) 0.010(4) 0.005(3) 0.003(4) 0.032(5)
Cl1 0.0309(12) 0.0573(14) 0.0318(12) 0.0143(10) 0.0190(10) 0.0254(11)
O10 0.083(5) 0.048(4) 0.075(5) 0.039(4) 0.050(4) 0.038(4)
O11 0.027(3) 0.051(4) 0.056(4) 0.008(3) 0.007(3) 0.021(3)
O12 0.031(3) 0.044(3) 0.024(3) 0.008(3) 0.006(3) 0.012(3)
O13 0.029(8) 0.04(3) 0.027(8) 0.009(10) 0.019(6) 0.012(11)
O13' 0.022(12) 0.04(3) 0.031(9) 0.012(14) 0.017(9) 0.020(17)
Cl2 0.0352(12) 0.0356(12) 0.0304(12) 0.0133(10) 0.0160(10) 0.0105(10)
O20 0.07(2) 0.081(9) 0.025(9) 0.004(6) 0.033(11) 0.022(9)
O21 0.018(3) 0.067(5) 0.105(6) -0.054(4) 0.007(4) 0.005(3)
O22 0.072(5) 0.054(4) 0.060(4) 0.022(3) -0.005(4) 0.039(4)
O23 0.081(5) 0.060(4) 0.095(5) 0.058(4) 0.070(4) 0.055(4)
C11S 0.039(6) 0.044(6) 0.057(6) 0.000(5) 0.003(5) 0.026(5)
C10S 0.038(6) 0.033(5) 0.045(6) 0.008(4) 0.009(5) 0.025(5)
O11S 0.025(4) 0.078(5) 0.045(4) 0.003(3) 0.005(3) 0.030(4)
O10S 0.022(3) 0.032(3) 0.050(4) 0.015(3) 0.010(3) 0.014(3)
C12S 0.030(5) 0.036(5) 0.055(6) 0.016(4) 0.018(4) 0.020(4)
C13S 0.033(5) 0.038(5) 0.074(7) 0.021(5) 0.025(5) 0.020(4)
O1W 0.014(5) 0.026(6) 0.030(6) 0.006(5) 0.010(5) 0.006(5)
O1W' 0.011(6) 0.038(6) 0.042(7) 0.011(5) 0.004(5) 0.011(5)

loop_
_atom_type_symbol
_atom_type_description
_atom_type_scat_dispersion_real
_atom_type_scat_dispersion_imag
_atom_type_scat_source
C C 0.0033 0.0016 'International Tables Vol C Tables 4.2.6.8 and 6.1.1.4'
H H 0.0000 0.0000 'International Tables Vol C Tables 4.2.6.8 and 6.1.1.4'
N N 0.0061 0.0033 'International Tables Vol C Tables 4.2.6.8 and 6.1.1.4'
O O 0.0106 0.0060 'International Tables Vol C Tables 4.2.6.8 and 6.1.1.4'
Cl Cl 0.1484 0.1585 'International Tables Vol C Tables 4.2.6.8 and 6.1.1.4'
Cu Cu 0.3201 1.2651 'International Tables Vol C Tables 4.2.6.8 and 6.1.1.4'

loop_
_geom_angle_atom_site_label_1
_geom_angle_atom_site_label_2
_geom_angle_atom_site_label_3
_geom_angle
O101 Cu1 O111 91.24(19)
N102 Cu1 O101 158.0(2)
N102 Cu1 O111 94.46(19)
N112 Cu1 O101 89.0(2)
N112 Cu1 O111 157.6(2)
N112 Cu1 N102 93.7(2)
N101 Cu1 O101 78.4(2)
N101 Cu1 O111 107.1(2)
N101 Cu1 N102 79.7(2)
N101 Cu1 N112 94.9(2)
N101 Cu1 N111 174.1(2)
N111 Cu1 O101 102.6(2)
N111 Cu1 O111 78.7(2)
N111 Cu1 N102 99.3(2)
N111 Cu1 N112 79.3(2)
Cu1 O101 H1A 124(6)
C100 O101 Cu1 113.9(4)
C100 O101 H1A 115(6)
Cu1 O111 H1B 120(6)
C110 O111 Cu1 112.7(4)
C110 O111 H1B 99(6)
C107 N102 Cu1 109.0(4)
C107 N102 C108 105.8(6)
C108 N102 Cu1 145.2(6)
C117 N112 Cu1 110.2(4)
C117 N112 C118 105.5(6)
C118 N112 Cu1 144.3(5)
C105 N101 Cu1 115.4(4)
C106 N101 Cu1 116.3(5)
C106 N101 C105 127.6(6)
C115 N111 Cu1 115.3(4)
C116 N111 Cu1 116.1(5)
C116 N111 C115 128.6(6)
O101 C100 C101 123.5(6)
O101 C100 C105 118.9(6)
C101 C100 C105 117.6(6)
C100 C101 H101 119.5
C102 C101 C100 121.0(7)
C102 C101 H101 119.5
C101 C102 H102 119.6
C101 C102 C103 120.8(7)
C103 C102 H102 119.6
C103 C104 H104 120.5
C103 C104 C105 119.0(7)
C105 C104 H104 120.5
C102 C103 H103 119.9
C104 C103 C102 120.2(7)
C104 C103 H103 119.9
C100 C105 N101 113.2(6)
C104 C105 N101 125.4(6)
C104 C105 C100 121.4(7)
N101 C106 H106 123.0
N101 C106 C107 114.0(7)
C107 C106 H106 123.0
N102 C107 C106 120.8(6)
N102 C107 N103 110.2(7)
N103 C107 C106 129.1(7)
C107 N103 C109 108.1(7)
C107 N103 H3A 124(8)
C109 N103 H3A 127(8)
N102 C108 H108 125.0
N102 C108 C109 110.1(7)
C109 C108 H108 125.0
N103 C109 C108 105.9(7)
N103 C109 H109 127.0
C108 C109 H109 127.0
O111 C110 C111 121.8(6)
O111 C110 C115 119.6(6)
C111 C110 C115 118.6(6)
C110 C111 H111 120.2
C112 C111 C110 119.6(6)
C112 C111 H111 120.2
C111 C112 H112 119.4
C111 C112 C113 121.3(7)
C113 C112 H112 119.4
C112 C113 H113 120.3
C114 C113 C112 119.3(7)
C114 C113 H113 120.3
C113 C114 H114 119.6
C113 C114 C115 120.8(6)
C115 C114 H114 119.6
N111 C115 C110 113.5(6)
C114 C115 N111 126.0(6)
C114 C115 C110 120.4(6)
N111 C116 H116 122.9
N111 C116 C117 114.3(6)
C117 C116 H116 122.9
N112 C117 C116 120.1(6)
N112 C117 N113 110.9(6)
N113 C117 C116 128.9(7)
C117 N113 C119 107.7(7)
C117 N113 H3B 117(6)
C119 N113 H3B 135(6)
N112 C118 H118 125.0
C119 C118 N112 110.0(7)
C119 C118 H118 125.0
N113 C119 C118 105.9(7)
N113 C119 H119 127.1
C118 C119 H119 127.1
O211 Cu2 O201 90.50(17)
O211 Cu2 N202 91.55(19)
N202 Cu2 O201 158.0(2)
N212 Cu2 O201 92.87(19)
N212 Cu2 O211 158.6(2)
N212 Cu2 N202 93.2(2)
N201 Cu2 O201 78.60(19)
N201 Cu2 O211 101.2(2)
N201 Cu2 N202 79.5(2)
N201 Cu2 N212 100.2(2)
N201 Cu2 N211 177.3(2)
N211 Cu2 O201 104.08(19)
N211 Cu2 O211 78.95(19)
N211 Cu2 N202 97.8(2)
N211 Cu2 N212 79.7(2)
C200 O201 Cu2 112.4(4)
C210 O211 Cu2 112.8(4)
C207 N202 Cu2 108.7(4)
C207 N202 C208 106.5(6)
C208 N202 Cu2 144.8(5)
C217 N212 Cu2 108.7(4)
C217 N212 C219 105.8(7)
C219 N212 Cu2 144.6(6)
C205 N201 Cu2 116.2(4)
C206 N201 Cu2 116.9(5)
C206 N201 C205 126.8(6)
C215 N211 Cu2 115.7(4)
C216 N211 Cu2 115.8(5)
C216 N211 C215 128.1(6)
O201 C200 C201 121.5(6)
O201 C200 C205 119.3(6)
C201 C200 C205 119.2(6)
C200 C201 H201 119.8
C200 C201 C202 120.5(7)
C202 C201 H201 119.8
C201 C202 H202 120.2
C203 C202 C201 119.5(7)
C203 C202 H202 120.2
C202 C203 H203 119.7
C204 C203 C202 120.5(7)
C204 C203 H203 119.7
C203 C204 H204 119.7
C203 C204 C205 120.6(7)
C205 C204 H204 119.7
C200 C205 N201 112.9(6)
C204 C205 N201 127.4(6)
C204 C205 C200 119.7(6)
N201 C206 H206 122.8
N201 C206 C207 114.3(7)
C207 C206 H206 122.8
N202 C207 C206 120.4(6)
N202 C207 N203 109.8(7)
N203 C207 C206 129.8(7)
C207 N203 C209 107.5(7)
C207 N203 H3C 122(5)
C209 N203 H3C 130(5)
N202 C208 H208 125.3
C209 C208 N202 109.5(7)
C209 C208 H208 125.3
N203 C209 H209 126.6
C208 C209 N203 106.8(6)
C208 C209 H209 126.6
O211 C210 C211 122.4(6)
O211 C210 C215 119.5(6)
C211 C210 C215 118.1(6)
C210 C211 H211 120.0
C212 C211 C210 120.0(7)
C212 C211 H211 120.0
C211 C212 H212 119.2
C211 C212 C213 121.6(7)
C213 C212 H212 119.2
C212 C213 H213 120.3
C214 C213 C212 119.5(7)
C214 C213 H213 120.3
C213 C214 H214 120.4
C213 C214 C215 119.2(7)
C215 C214 H214 120.4
C210 C215 N211 113.1(6)
C214 C215 N211 125.3(6)
C214 C215 C210 121.6(6)
N211 C216 H216 123.0
N211 C216 C217 114.1(6)
C217 C216 H216 123.0
N212 C217 C216 120.7(6)
N212 C217 N213 110.1(7)
N213 C217 C216 129.2(8)
C217 N213 H3D 119(6)
C218 N213 C217 107.7(8)
C218 N213 H3D 133(6)
N213 C218 H218 126.5
N213 C218 C219 107.0(7)
C219 C218 H218 126.5
N212 C219 H219 125.2
C218 C219 N212 109.5(8)
C218 C219 H219 125.2
O10 Cl1 O12 109.3(4)
O10 Cl1 O13 121(3)
O10 Cl1 O13' 96(3)
O11 Cl1 O10 108.8(4)
O11 Cl1 O12 108.3(3)
O11 Cl1 O13 100(3)
O11 Cl1 O13' 122(3)
O12 Cl1 O13 108.1(13)
O13' Cl1 O12 110.9(10)
O20 Cl2 O21 120.2(16)
O20 Cl2 O22 102.1(18)
O20 Cl2 O23 107.7(6)
O21 Cl2 O20' 94.8(15)
O21 Cl2 O22 108.7(4)
O22 Cl2 O20' 125.3(12)
O23 Cl2 O20' 108.1(8)
O23 Cl2 O21 107.7(5)
O23 Cl2 O22 110.2(4)
H11A C11S H11B 109.5
H11A C11S H11C 109.5
H11B C11S H11C 109.5
C10S C11S H11A 109.5
C10S C11S H11B 109.5
C10S C11S H11C 109.5
O11S C10S C11S 124.8(9)
O11S C10S O10S 123.3(8)
O10S C10S C11S 112.0(8)
C10S O10S C12S 116.2(6)
O10S C12S H12A 110.4
O10S C12S H12B 110.4
O10S C12S C13S 106.7(7)
H12A C12S H12B 108.6
C13S C12S H12A 110.4
C13S C12S H12B 110.4
C12S C13S H13B 109.5
C12S C13S H13C 109.5
C12S C13S H13D 109.5
H13B C13S H13C 109.5
H13B C13S H13D 109.5
H13C C13S H13D 109.5

loop_
_geom_bond_atom_site_label_1
_geom_bond_atom_site_label_2
_geom_bond_distance
Cu1 O101 2.091(5)
Cu1 O111 2.097(5)
Cu1 N102 2.087(6)
Cu1 N112 2.073(5)
Cu1 N101 2.038(6)
Cu1 N111 2.050(6)
O101 C100 1.341(8)
O101 H1A 0.79(8)
O111 C110 1.339(8)
O111 H1B 0.91(9)
N102 C107 1.332(9)
N102 C108 1.356(9)
N112 C117 1.319(9)
N112 C118 1.370(8)
N101 C105 1.422(8)
N101 C106 1.278(8)
N111 C115 1.395(8)
N111 C116 1.268(8)
C100 C101 1.397(9)
C100 C105 1.399(9)
C101 H101 0.9500
C101 C102 1.357(9)
C102 H102 0.9500
C102 C103 1.386(10)
C104 H104 0.9500
C104 C103 1.374(10)
C104 C105 1.395(10)
C103 H103 0.9500
C106 H106 0.9500
C106 C107 1.440(10)
C107 N103 1.348(9)
N103 C109 1.352(10)
N103 H3A 0.71(8)
C108 H108 0.9500
C108 C109 1.362(10)
C109 H109 0.9500
C110 C111 1.394(9)
C110 C115 1.411(9)
C111 H111 0.9500
C111 C112 1.384(10)
C112 H112 0.9500
C112 C113 1.393(10)
C113 H113 0.9500
C113 C114 1.363(9)
C114 H114 0.9500
C114 C115 1.383(9)
C116 H116 0.9500
C116 C117 1.448(9)
C117 N113 1.352(8)
N113 C119 1.358(10)
N113 H3B 0.82(8)
C118 H118 0.9500
C118 C119 1.359(10)
C119 H119 0.9500
Cu2 O201 2.108(4)
Cu2 O211 2.101(4)
Cu2 N202 2.106(6)
Cu2 N212 2.076(6)
Cu2 N201 2.028(6)
Cu2 N211 2.033(6)
O201 C200 1.356(7)
O211 C210 1.341(8)
N202 C207 1.323(9)
N202 C208 1.355(8)
N212 C217 1.322(9)
N212 C219 1.376(9)
N201 C205 1.412(8)
N201 C206 1.265(8)
N211 C215 1.413(8)
N211 C216 1.274(8)
C200 C201 1.376(9)
C200 C205 1.404(9)
C201 H201 0.9500
C201 C202 1.398(10)
C202 H202 0.9500
C202 C203 1.372(10)
C203 H203 0.9500
C203 C204 1.371(9)
C204 H204 0.9500
C204 C205 1.378(9)
C206 H206 0.9500
C206 C207 1.453(9)
C207 N203 1.342(8)
N203 C209 1.357(9)
N203 H3C 0.80(6)
C208 H208 0.9500
C208 C209 1.338(10)
C209 H209 0.9500
C210 C211 1.387(9)
C210 C215 1.411(9)
C211 H211 0.9500
C211 C212 1.377(10)
C212 H212 0.9500
C212 C213 1.387(10)
C213 H213 0.9500
C213 C214 1.383(10)
C214 H214 0.9500
C214 C215 1.383(9)
C216 H216 0.9500
C216 C217 1.437(10)
C217 N213 1.368(9)
N213 C218 1.343(12)
N213 H3D 0.80(7)
C218 H218 0.9500
C218 C219 1.353(12)
C219 H219 0.9500
Cl1 O10 1.442(6)
Cl1 O11 1.431(6)
Cl1 O12 1.454(5)
Cl1 O13 1.46(3)
Cl1 O13' 1.44(3)
Cl2 O20 1.364(11)
Cl2 O20' 1.52(2)
Cl2 O21 1.415(6)
Cl2 O22 1.434(7)
Cl2 O23 1.406(5)
C11S H11A 0.9800
C11S H11B 0.9800
C11S H11C 0.9800
C11S C10S 1.501(11)
C10S O11S 1.202(9)
C10S O10S 1.328(10)
O10S C12S 1.457(9)
C12S H12A 0.9900
C12S H12B 0.9900
C12S C13S 1.508(11)
C13S H13B 0.9800
C13S H13C 0.9800
C13S H13D 0.9800

loop_
_geom_hbond_atom_site_label_D
_geom_hbond_atom_site_label_H
_geom_hbond_atom_site_label_A
_geom_hbond_distance_DH
_geom_hbond_distance_HA
_geom_hbond_distance_DA
_geom_hbond_angle_DHA
_geom_hbond_site_symmetry_A
O101 H1A O211 0.79(8) 1.64(8) 2.432(6) 178(9) .
O111 H1B O201 0.91(9) 1.55(10) 2.431(6) 162(9) .
N103 H3A O12 0.71(8) 2.32(9) 2.981(9) 154(10) 1_445
N113 H3B O10 0.82(8) 2.03(8) 2.824(10) 165(8) 2_665
N203 H3C O23 0.80(6) 2.49(6) 3.072(9) 132(6) 2_666
N213 H3D O1W 0.80(7) 2.24(7) 3.034(13) 171(7) .
N213 H3D O1W' 0.80(7) 1.88(7) 2.615(12) 152(8) .

loop_
_geom_torsion_atom_site_label_1
_geom_torsion_atom_site_label_2
_geom_torsion_atom_site_label_3
_geom_torsion_atom_site_label_4
_geom_torsion
Cu1 O101 C100 C101 -176.0(5)
Cu1 O101 C100 C105 1.4(7)
Cu1 O111 C110 C111 -178.8(5)
Cu1 O111 C110 C115 1.2(7)
Cu1 N102 C107 C106 -0.6(8)
Cu1 N102 C107 N103 -179.9(5)
Cu1 N102 C108 C109 180.0(6)
Cu1 N112 C117 C116 -0.3(7)
Cu1 N112 C117 N113 -178.2(4)
Cu1 N112 C118 C119 177.5(6)
Cu1 N101 C105 C100 -5.4(7)
Cu1 N101 C105 C104 176.1(5)
Cu1 N101 C106 C107 6.0(8)
Cu1 N111 C115 C110 -5.0(7)
Cu1 N111 C115 C114 177.8(5)
Cu1 N111 C116 C117 1.7(7)
O101 Cu1 O111 C110 -105.5(4)
O101 Cu1 N102 C107 4.8(8)
O101 Cu1 N102 C108 -175.5(6)
O101 Cu1 N112 C117 103.9(4)
O101 Cu1 N112 C118 -72.3(8)
O101 Cu1 N101 C105 4.7(4)
O101 Cu1 N101 C106 175.7(5)
O101 Cu1 N111 C115 93.1(4)
O101 Cu1 N111 C116 -88.0(5)
O101 C100 C101 C102 179.5(6)
O101 C100 C105 N101 2.6(8)
O101 C100 C105 C104 -178.8(6)
O111 Cu1 O101 C100 -110.5(4)
O111 Cu1 N102 C107 109.4(4)
O111 Cu1 N102 C108 -70.9(8)
O111 Cu1 N112 C117 13.1(8)
O111 Cu1 N112 C118 -163.0(6)
O111 Cu1 N101 C105 92.4(4)
O111 Cu1 N101 C106 -96.6(5)
O111 Cu1 N111 C115 4.3(4)
O111 Cu1 N111 C116 -176.7(5)
O111 C110 C111 C112 -179.5(6)
O111 C110 C115 N111 2.4(8)
O111 C110 C115 C114 179.9(6)
N102 Cu1 O101 C100 -5.3(8)
N102 Cu1 O111 C110 95.7(4)
N102 Cu1 N112 C117 -97.9(5)
N102 Cu1 N112 C118 85.9(8)
N102 Cu1 N101 C105 -176.1(5)
N102 Cu1 N101 C106 -5.0(5)
N102 Cu1 N111 C115 -88.4(4)
N102 Cu1 N111 C116 90.5(5)
N102 C107 N103 C109 -0.2(8)
N102 C108 C109 N103 0.2(8)
N112 Cu1 O101 C100 91.9(4)
N112 Cu1 O111 C110 -15.2(8)
N112 Cu1 N102 C107 -91.6(5)
N112 Cu1 N102 C108 88.1(8)
N112 Cu1 N101 C105 -83.2(4)
N112 Cu1 N101 C106 87.8(5)
N112 Cu1 N111 C115 179.6(5)
N112 Cu1 N111 C116 -1.5(5)
N112 C117 N113 C119 -0.4(8)
N112 C118 C119 N113 -1.5(8)
N101 Cu1 O101 C100 -3.3(4)
N101 Cu1 O111 C110 176.3(4)
N101 Cu1 N102 C107 2.8(4)
N101 Cu1 N102 C108 -177.5(8)
N101 Cu1 N112 C117 -177.9(4)
N101 Cu1 N112 C118 5.9(8)
N101 C106 C107 N102 -3.6(10)
N101 C106 C107 N103 175.6(7)
N111 Cu1 O101 C100 170.7(4)
N111 Cu1 O111 C110 -2.9(4)
N111 Cu1 N102 C107 -171.3(4)
N111 Cu1 N102 C108 8.4(8)
N111 Cu1 N112 C117 0.9(4)
N111 Cu1 N112 C118 -175.3(8)
N111 C116 C117 N112 -1.0(9)
N111 C116 C117 N113 176.5(6)
C100 C101 C102 C103 -1.5(11)
C101 C100 C105 N101 -179.8(6)
C101 C100 C105 C104 -1.2(10)
C101 C102 C103 C104 0.1(11)
C103 C104 C105 N101 178.3(6)
C103 C104 C105 C100 -0.1(11)
C105 N101 C106 C107 175.8(6)
C105 C100 C101 C102 2.0(10)
C105 C104 C103 C102 0.7(11)
C106 N101 C105 C100 -175.2(6)
C106 N101 C105 C104 6.3(11)
C106 C107 N103 C109 -179.4(7)
C107 N102 C108 C109 -0.3(7)
C107 N103 C109 C108 0.0(8)
C108 N102 C107 C106 179.6(6)
C108 N102 C107 N103 0.3(8)
C110 C111 C112 C113 -0.5(10)
C111 C110 C115 N111 -177.6(6)
C111 C110 C115 C114 -0.2(9)
C111 C112 C113 C114 0.2(11)
C112 C113 C114 C115 0.2(10)
C113 C114 C115 N111 176.9(6)
C113 C114 C115 C110 -0.2(10)
C115 N111 C116 C117 -179.5(6)
C115 C110 C111 C112 0.5(10)
C116 N111 C115 C110 176.3(6)
C116 N111 C115 C114 -1.0(11)
C116 C117 N113 C119 -178.1(7)
C117 N112 C118 C119 1.3(8)
C117 N113 C119 C118 1.2(8)
C118 N112 C117 C116 177.4(6)
C118 N112 C117 N113 -0.5(7)
Cu2 O201 C200 C201 -175.1(5)
Cu2 O201 C200 C205 5.1(7)
Cu2 O211 C210 C211 -179.5(5)
Cu2 O211 C210 C215 -0.7(7)
Cu2 N202 C207 C206 3.5(8)
Cu2 N202 C207 N203 -177.4(4)
Cu2 N202 C208 C209 177.2(6)
Cu2 N212 C217 C216 -8.5(8)
Cu2 N212 C217 N213 172.2(5)
Cu2 N212 C219 C218 -166.9(6)
Cu2 N201 C205 C200 -5.8(7)
Cu2 N201 C205 C204 173.1(5)
Cu2 N201 C206 C207 -2.4(8)
Cu2 N211 C215 C210 -1.6(7)
Cu2 N211 C215 C214 179.3(5)
Cu2 N211 C216 C217 5.7(7)
O201 Cu2 O211 C210 -104.4(4)
O201 Cu2 N202 C207 2.5(8)
O201 Cu2 N202 C208 -176.0(6)
O201 Cu2 N212 C217 112.1(4)
O201 Cu2 N212 C219 -81.3(8)
O201 Cu2 N201 C205 6.5(4)
O201 Cu2 N201 C206 -174.4(5)
O201 Cu2 N211 C215 88.7(4)
O201 Cu2 N211 C216 -98.3(5)
O201 C200 C201 C202 179.3(6)
O201 C200 C205 N201 0.3(8)
O201 C200 C205 C204 -178.8(6)
O211 Cu2 O201 C200 -107.5(4)
O211 Cu2 N202 C207 97.6(5)
O211 Cu2 N202 C208 -80.8(8)
O211 Cu2 N212 C217 13.4(8)
O211 Cu2 N212 C219 180.0(7)
O211 Cu2 N201 C205 94.8(4)
O211 Cu2 N201 C206 -86.2(5)
O211 Cu2 N211 C215 1.0(4)
O211 Cu2 N211 C216 174.0(5)
O211 C210 C211 C212 178.2(6)
O211 C210 C215 N211 1.5(8)
O211 C210 C215 C214 -179.3(6)
N202 Cu2 O201 C200 -12.1(7)
N202 Cu2 O211 C210 97.5(4)
N202 Cu2 N212 C217 -89.1(5)
N202 Cu2 N212 C219 77.5(8)
N202 Cu2 N201 C205 -175.7(5)
N202 Cu2 N201 C206 3.3(5)
N202 Cu2 N211 C215 -89.1(4)
N202 Cu2 N211 C216 83.9(5)
N202 C207 N203 C209 -1.4(8)
N202 C208 C209 N203 0.4(8)
N212 Cu2 O201 C200 93.7(4)
N212 Cu2 O211 C210 -5.2(7)
N212 Cu2 N202 C207 -103.3(5)
N212 Cu2 N202 C208 78.3(8)
N212 Cu2 N201 C205 -84.3(5)
N212 Cu2 N201 C206 94.7(5)
N212 Cu2 N211 C215 179.1(5)
N212 Cu2 N211 C216 -7.9(5)
N212 C217 N213 C218 -0.2(8)
N201 Cu2 O201 C200 -6.1(4)
N201 Cu2 O211 C210 177.1(4)
N201 Cu2 N202 C207 -3.5(4)
N201 Cu2 N202 C208 178.1(8)
N201 Cu2 N212 C217 -168.9(4)
N201 Cu2 N212 C219 -2.4(8)
N201 C206 C207 N202 -1.0(10)
N201 C206 C207 N203 -179.8(7)
N211 Cu2 O201 C200 173.8(4)
N211 Cu2 O211 C210 -0.1(4)
N211 Cu2 N202 C207 176.7(4)
N211 Cu2 N202 C208 -1.8(8)
N211 Cu2 N212 C217 8.3(4)
N211 Cu2 N212 C219 174.9(8)
N211 C216 C217 N212 2.3(9)
N211 C216 C217 N213 -178.5(7)
C200 C201 C202 C203 0.2(10)
C201 C200 C205 N201 -179.6(6)
C201 C200 C205 C204 1.3(10)
C201 C202 C203 C204 -0.1(11)
C202 C203 C204 C205 0.7(11)
C203 C204 C205 N201 179.8(6)
C203 C204 C205 C200 -1.3(10)
C205 N201 C206 C207 176.6(6)
C205 C200 C201 C202 -0.8(10)
C206 N201 C205 C200 175.2(7)
C206 N201 C205 C204 -5.9(11)
C206 C207 N203 C209 177.5(7)
C207 N202 C208 C209 -1.3(8)
C207 N203 C209 C208 0.6(8)
C208 N202 C207 C206 -177.4(6)
C208 N202 C207 N203 1.7(8)
C210 C211 C212 C213 1.7(10)
C211 C210 C215 N211 -179.6(6)
C211 C210 C215 C214 -0.5(9)
C211 C212 C213 C214 -1.6(11)
C212 C213 C214 C215 0.5(10)
C213 C214 C215 N211 179.6(6)
C213 C214 C215 C210 0.6(10)
C215 N211 C216 C217 177.6(6)
C215 C210 C211 C212 -0.6(9)
C216 N211 C215 C210 -173.6(6)
C216 N211 C215 C214 7.3(11)
C216 C217 N213 C218 -179.5(7)
C217 N212 C219 C218 -0.1(8)
C217 N213 C218 C219 0.1(9)
N213 C218 C219 N212 0.0(9)
C219 N212 C217 C216 179.5(6)
C219 N212 C217 N213 0.2(8)
C11S C10S O10S C12S -179.7(6)
C10S O10S C12S C13S -170.4(6)
O11S C10S O10S C12S 0.1(11)
